data_4511721
loop_
_publ_author_name
'Yufit, D. S.'
'Shishkin, O. V.'
'Zubatyuk, R. I.'
'Howard, J. A. K.'

_publ_section_title
;
 Trimethyltrioxane (Paraldehyde) and Its Halomethanes Complexes:
 Crystallization, Structures, and Analysis of Packing Motifs
;
_journal_issue 9
_journal_name_full 'Crystal Growth &amp; Design'
_journal_page_first 4303
_journal_paper_doi 10.1021/cg500354t
_journal_volume 14
_journal_year 2014
_chemical_formula_moiety 'C H Cl3, C6 H12 O3'
_chemical_formula_sum 'C7 H13 Cl3 O3'
_chemical_formula_weight 251.52
_chemical_name_common
;
molecular complex (1:1) of paraldehyde with chloroform
;
_chemical_name_systematic
;
 2,4,6-trimethyl-1,3,5-trioxane trichloromethane (1:1) 
;
_space_group_crystal_system monoclinic
_space_group_IT_number 14
_space_group_name_Hall '-P 2ybc'
_space_group_name_H-M_alt 'P 1 21/c 1'
_symmetry_space_group_name_Hall '-P 2ybc'
_symmetry_space_group_name_H-M 'P 1 21/c 1'
_atom_sites_solution_hydrogens difmap
_atom_sites_solution_primary direct
_atom_sites_solution_secondary difmap
_audit_creation_date 2012-12-05
_audit_creation_method
;
  Olex2 1.2-beta
  (compiled Nov 28 2012 18:25:37, GUI svn.r4385)
;
_cell_angle_alpha 90.00
_cell_angle_beta 107.000(15)
_cell_angle_gamma 90.00
_cell_formula_units_Z 4
_cell_length_a 11.579(9)
_cell_length_b 13.627(10)
_cell_length_c 7.941(4)
_cell_measurement_temperature 190
_cell_volume 1198.2(14)
_computing_cell_refinement 'SAINT v6.45A (Bruker, 2003)'
_computing_data_collection 'SMART v5.625 (Bruker, 2001)'
_computing_data_reduction 'SAINT v6.45A (Bruker, 2003)'
_computing_molecular_graphics
;
O. V. Dolomanov, L. J. Bourhis, R. J. Gildea, J. A. K. Howard and H. Puschmann,
OLEX2: a complete structure solution, refinement and analysis program.
J. Appl. Cryst. (2009). 42, 339-341.
;
_computing_publication_material
;
O. V. Dolomanov, L. J. Bourhis, R. J. Gildea, J. A. K. Howard and H. Puschmann,
OLEX2: a complete structure solution, refinement and analysis program.
J. Appl. Cryst. (2009). 42, 339-341.
;
_computing_structure_refinement
;
XL, G.M. Sheldrick, Acta Cryst.
(2008). A64, 112-122
;
_computing_structure_solution
;
XS, G.M. Sheldrick, Acta Cryst.
(2008). A64, 112-122
;
_diffrn_ambient_temperature 190
_diffrn_detector 'CCD area detector'
_diffrn_detector_area_resol_mean 5.6
_diffrn_detector_type 'Bruker SMART CCD 6000 area detector'
_diffrn_measured_fraction_theta_full 0.836
_diffrn_measured_fraction_theta_max 0.836
_diffrn_measurement_device 'three-circle diffractometer'
_diffrn_measurement_device_type 'Bruker SMART CCD 6000 area detector'
_diffrn_measurement_method '\w scans'
_diffrn_radiation_monochromator graphite
_diffrn_radiation_probe x-ray
_diffrn_radiation_type MoK\a
_diffrn_radiation_wavelength 0.71073
_diffrn_radiation_xray_symbol K-L~3~
_diffrn_reflns_av_R_equivalents 0.0306
_diffrn_reflns_av_unetI/netI 0.0308
_diffrn_reflns_limit_h_max 16
_diffrn_reflns_limit_h_min -16
_diffrn_reflns_limit_k_max 18
_diffrn_reflns_limit_k_min -18
_diffrn_reflns_limit_l_max 7
_diffrn_reflns_limit_l_min -7
_diffrn_reflns_number 9914
_diffrn_reflns_theta_full 29.50
_diffrn_reflns_theta_max 29.50
_diffrn_reflns_theta_min 2.37
_diffrn_source 'sealed X-ray tube'
_diffrn_source_current 35.0
_diffrn_source_power 1.75
_diffrn_source_target Mo
_diffrn_source_type 'sealed X-ray tube'
_diffrn_source_voltage 50.0
_exptl_absorpt_coefficient_mu 0.741
_exptl_absorpt_correction_T_max 0.8618
_exptl_absorpt_correction_T_min 0.5457
_exptl_absorpt_correction_type multi-scan
_exptl_absorpt_process_details
;
SADABS-2006/1 (Bruker,2006) was used for absorption correction.
R(int) was 0.0954 before and 0.0232 after correction.
The Ratio of minimum to maximum transmission is 0.6332.
The \l/2 correction factor is 0.0015.
;
_exptl_crystal_colour 'clear light colourless'
_exptl_crystal_colour_lustre clear
_exptl_crystal_colour_modifier light
_exptl_crystal_colour_primary colourless
_exptl_crystal_density_diffrn 1.394
_exptl_crystal_density_method 'not measured'
_exptl_crystal_description cylinder
_exptl_crystal_F_000 520
_exptl_crystal_size_max 0.4
_exptl_crystal_size_mid 0.3
_exptl_crystal_size_min 0.3
_refine_diff_density_max 0.371
_refine_diff_density_min -0.335
_refine_diff_density_rms 0.055
_refine_ls_extinction_method none
_refine_ls_goodness_of_fit_ref 1.087
_refine_ls_hydrogen_treatment refall
_refine_ls_matrix_type full
_refine_ls_number_parameters 170
_refine_ls_number_reflns 2775
_refine_ls_number_restraints 0
_refine_ls_restrained_S_all 1.087
_refine_ls_R_factor_all 0.0630
_refine_ls_R_factor_gt 0.0386
_refine_ls_shift/su_max 0.000
_refine_ls_shift/su_mean 0.000
_refine_ls_structure_factor_coef Fsqd
_refine_ls_weighting_details 'calc w=1/[\s^2^(Fo^2^)+(0.0360P)^2^+0.6500P] where P=(Fo^2^+2Fc^2^)/3'
_refine_ls_weighting_scheme calc
_refine_ls_wR_factor_gt 0.0941
_refine_ls_wR_factor_ref 0.1077
_reflns_number_gt 1928
_reflns_number_total 2775
_reflns_threshold_expression >2sigma(I)
_cod_data_source_file cg500354t_si_001.cif
_cod_data_source_block CFTMT
_cod_depositor_comments 'Adding full bibliography for 4511720--4511724.cif.'
_cod_database_code 4511721
_olex2_refinement_description
;
;

loop_
_space_group_symop_id
_space_group_symop_operation_xyz
1 'x, y, z'
2 '-x, y+1/2, -z+1/2'
3 '-x, -y, -z'
4 'x, -y-1/2, z-1/2'

loop_
_atom_site_label
_atom_site_type_symbol
_atom_site_fract_x
_atom_site_fract_y
_atom_site_fract_z
_atom_site_U_iso_or_equiv
_atom_site_adp_type
_atom_site_occupancy
_atom_site_symmetry_multiplicity
_atom_site_calc_flag
Cl1 Cl 0.70186(7) 0.28517(5) 0.38295(10) 0.0607(2) Uani 1 1 d
Cl2 Cl 0.86640(6) 0.39995(6) 0.25223(10) 0.0617(2) Uani 1 1 d
Cl3 Cl 0.60905(6) 0.42216(6) 0.10060(10) 0.0664(2) Uani 1 1 d
C7 C 0.7264(2) 0.39866(18) 0.2950(4) 0.0435(6) Uani 1 1 d
H7 H 0.727(2) 0.448(2) 0.382(4) 0.049(7) Uiso 1 1 d
O1 O 0.87650(14) 0.61384(11) 0.8089(2) 0.0409(4) Uani 1 1 d
O2 O 0.71199(13) 0.54075(10) 0.6096(2) 0.0375(4) Uani 1 1 d
O3 O 0.71863(14) 0.70953(11) 0.6440(2) 0.0425(4) Uani 1 1 d
C1 C 0.8078(2) 0.69961(17) 0.8095(4) 0.0445(6) Uani 1 1 d
C2 C 0.8011(2) 0.52991(16) 0.7760(3) 0.0396(5) Uani 1 1 d
C3 C 0.6424(2) 0.62681(17) 0.6062(4) 0.0421(6) Uani 1 1 d
C4 C 0.5553(3) 0.6381(2) 0.4270(5) 0.0580(8) Uani 1 1 d
C5 C 0.8896(3) 0.7872(2) 0.8378(5) 0.0643(8) Uani 1 1 d
C6 C 0.8763(3) 0.4418(2) 0.7691(4) 0.0531(7) Uani 1 1 d
H1 H 0.767(2) 0.6897(17) 0.906(3) 0.041(6) Uiso 1 1 d
H2 H 0.758(2) 0.5256(18) 0.874(3) 0.043(7) Uiso 1 1 d
H3 H 0.605(3) 0.6219(19) 0.697(4) 0.053(8) Uiso 1 1 d
H4A H 0.501(3) 0.582(2) 0.400(4) 0.079(10) Uiso 1 1 d
H4B H 0.598(3) 0.639(2) 0.339(5) 0.075(11) Uiso 1 1 d
H4C H 0.514(3) 0.699(2) 0.426(4) 0.078(10) Uiso 1 1 d
H5A H 0.845(3) 0.842(3) 0.846(5) 0.084(11) Uiso 1 1 d
H5B H 0.928(3) 0.792(2) 0.737(5) 0.080(11) Uiso 1 1 d
H5C H 0.955(4) 0.776(3) 0.941(6) 0.098(13) Uiso 1 1 d
H6A H 0.835(3) 0.383(2) 0.742(4) 0.062(8) Uiso 1 1 d
H6B H 0.914(3) 0.452(2) 0.677(4) 0.058(9) Uiso 1 1 d
H6C H 0.936(3) 0.430(2) 0.885(4) 0.076(10) Uiso 1 1 d

loop_
_atom_site_aniso_label
_atom_site_aniso_U_11
_atom_site_aniso_U_22
_atom_site_aniso_U_33
_atom_site_aniso_U_23
_atom_site_aniso_U_13
_atom_site_aniso_U_12
Cl1 0.0718(4) 0.0539(4) 0.0558(5) 0.0050(3) 0.0178(3) -0.0065(3)
Cl2 0.0425(3) 0.0847(5) 0.0586(5) 0.0059(4) 0.0159(3) -0.0004(3)
Cl3 0.0512(4) 0.0826(5) 0.0571(5) 0.0105(4) 0.0027(3) 0.0180(3)
C7 0.0421(12) 0.0475(13) 0.0404(16) -0.0009(11) 0.0113(10) 0.0044(10)
O1 0.0396(8) 0.0425(8) 0.0386(10) -0.0052(7) 0.0085(7) -0.0062(6)
O2 0.0331(7) 0.0348(7) 0.0410(10) -0.0018(6) 0.0055(6) -0.0019(6)
O3 0.0462(9) 0.0347(8) 0.0490(11) -0.0009(7) 0.0174(7) -0.0021(7)
C1 0.0523(14) 0.0421(12) 0.0421(16) -0.0063(10) 0.0185(11) -0.0070(10)
C2 0.0426(12) 0.0403(12) 0.0340(14) 0.0024(9) 0.0084(10) -0.0053(9)
C3 0.0349(11) 0.0388(12) 0.0557(18) 0.0009(10) 0.0179(11) 0.0004(9)
C4 0.0401(13) 0.0553(17) 0.070(2) 0.0053(14) 0.0021(13) 0.0052(12)
C5 0.074(2) 0.0487(16) 0.070(2) -0.0171(15) 0.0204(18) -0.0201(15)
C6 0.0539(15) 0.0438(14) 0.052(2) 0.0003(12) -0.0004(14) 0.0048(12)

loop_
_atom_type_symbol
_atom_type_description
_atom_type_scat_dispersion_real
_atom_type_scat_dispersion_imag
_atom_type_scat_source
C C 0.0033 0.0016 'International Tables Vol C Tables 4.2.6.8 and 6.1.1.4'
H H 0.0000 0.0000 'International Tables Vol C Tables 4.2.6.8 and 6.1.1.4'
O O 0.0106 0.0060 'International Tables Vol C Tables 4.2.6.8 and 6.1.1.4'
Cl Cl 0.1484 0.1585 'International Tables Vol C Tables 4.2.6.8 and 6.1.1.4'

loop_
_geom_angle_atom_site_label_1
_geom_angle_atom_site_label_2
_geom_angle_atom_site_label_3
_geom_angle
Cl1 C7 Cl3 109.63(14)
Cl1 C7 H7 107.7(16)
Cl2 C7 Cl1 110.68(14)
Cl2 C7 Cl3 110.42(15)
Cl2 C7 H7 108.2(16)
Cl3 C7 H7 110.1(16)
C1 O1 C2 110.52(18)
C3 O2 C2 110.87(18)
C3 O3 C1 111.19(18)
O1 C1 O3 109.42(19)
O1 C1 C5 109.0(2)
O1 C1 H1 106.2(14)
O3 C1 C5 108.6(2)
O3 C1 H1 109.7(14)
C5 C1 H1 113.8(14)
O1 C2 O2 109.10(18)
O1 C2 C6 108.8(2)
O1 C2 H2 108.3(14)
O2 C2 C6 108.7(2)
O2 C2 H2 108.8(13)
C6 C2 H2 113.2(14)
O2 C3 C4 109.0(2)
O2 C3 H3 108.0(16)
O3 C3 O2 109.87(18)
O3 C3 C4 109.1(2)
O3 C3 H3 106.9(17)
C4 C3 H3 113.9(17)
C3 C4 H4A 110(2)
C3 C4 H4B 110(2)
C3 C4 H4C 107(2)
H4A C4 H4B 107(3)
H4A C4 H4C 113(3)
H4B C4 H4C 110(3)
C1 C5 H5A 108(2)
C1 C5 H5B 109.5(19)
C1 C5 H5C 108(2)
H5A C5 H5B 113(3)
H5A C5 H5C 113(3)
H5B C5 H5C 105(3)
C2 C6 H6A 115.7(19)
C2 C6 H6B 108.4(17)
C2 C6 H6C 110.4(19)
H6A C6 H6B 105(3)
H6A C6 H6C 105(2)
H6B C6 H6C 112(3)

loop_
_geom_bond_atom_site_label_1
_geom_bond_atom_site_label_2
_geom_bond_distance
Cl1 C7 1.754(3)
Cl2 C7 1.751(3)
Cl3 C7 1.762(3)
C7 H7 0.96(3)
O1 C1 1.415(3)
O1 C2 1.416(3)
O2 C2 1.426(3)
O2 C3 1.419(3)
O3 C1 1.421(3)
O3 C3 1.409(3)
C1 C5 1.499(4)
C1 H1 1.02(3)
C2 C6 1.494(4)
C2 H2 1.04(3)
C3 C4 1.492(4)
C3 H3 0.94(3)
C4 H4A 0.97(3)
C4 H4B 0.97(4)
C4 H4C 0.96(3)
C5 H5A 0.92(4)
C5 H5B 1.02(4)
C5 H5C 0.95(4)
C6 H6A 0.93(3)
C6 H6B 0.97(3)
C6 H6C 0.99(3)

loop_
_geom_hbond_atom_site_label_D
_geom_hbond_atom_site_label_H
_geom_hbond_atom_site_label_A
_geom_hbond_distance_DH
_geom_hbond_distance_HA
_geom_hbond_distance_DA
_geom_hbond_angle_DHA
C7 H7 O2 0.96(3) 2.26(3) 3.203(3) 168(2)
